data_2020075
loop_
_publ_author_name
'Klien, Hendrik'
'Seichter, Wilhelm'
'Skobridis, Konstantinos'
'Weber, Edwin'

_publ_section_title
;
 Two terphenyl-based diol hosts and corresponding solvent inclusions with
 dimethylformamide and acetonitrile
;
_journal_coeditor_code LY3017
_journal_issue 9
_journal_name_full 'Acta Crystallographica Section C'
_journal_page_first
;
;
_journal_paper_doi 10.1107/S2053229615014035
_journal_volume 71
_journal_year 2015
_chemical_formula_iupac 'C44 H34 O2'
_chemical_formula_moiety 'C44 H34 O2'
_chemical_formula_sum 'C44 H34 O2'
_chemical_formula_weight 594.71
_chemical_name_systematic
;
2,2''-Bis(hydroxydiphenylmethyl)-1,1':4',1''-terphenyl
;
_space_group_crystal_system triclinic
_space_group_IT_number 2
_space_group_name_Hall '-P 1'
_space_group_name_H-M_alt 'P -1'
_symmetry_space_group_name_Hall '-P 1'
_symmetry_space_group_name_H-M 'P -1'
_atom_sites_solution_hydrogens geom
_audit_creation_method SHELXL-2013
_cell_angle_alpha 103.436(2)
_cell_angle_beta 93.315(2)
_cell_angle_gamma 108.019(2)
_cell_formula_units_Z 2
_cell_length_a 10.7466(3)
_cell_length_b 10.7589(3)
_cell_length_c 15.0842(4)
_cell_measurement_reflns_used 7183
_cell_measurement_temperature 100(2)
_cell_measurement_theta_max 28.08
_cell_measurement_theta_min 2.48
_cell_volume 1597.19(8)
_computing_cell_refinement
;
SAINT-NT (Sheldrick, 2008)
;
_computing_data_collection
;
APEX2 (Bruker, 2008)
;
_computing_data_reduction
;
SAINT-NT (Sheldrick, 2008)
;
_computing_molecular_graphics
;
ORTEP-3 for Windows (Farrugia, 2012)
;
_computing_publication_material
;
SHELXTL (Sheldrick, 2008)
;
_computing_structure_refinement
;
SHELXL2013 (Sheldrick, 2015)
;
_computing_structure_solution
;
SHELXS97 (Sheldrick, 2008)
;
_diffrn_ambient_temperature 100(2)
_diffrn_measured_fraction_theta_full 0.988
_diffrn_measured_fraction_theta_max 0.984
_diffrn_measurement_device_type 'Bruker APEXII CCD area-detector'
_diffrn_measurement_method '\f and \w'
_diffrn_radiation_type MoK\a
_diffrn_radiation_wavelength 0.71073
_diffrn_reflns_av_R_equivalents 0.0370
_diffrn_reflns_limit_h_max 13
_diffrn_reflns_limit_h_min -13
_diffrn_reflns_limit_k_max 13
_diffrn_reflns_limit_k_min -13
_diffrn_reflns_limit_l_max 19
_diffrn_reflns_limit_l_min -19
_diffrn_reflns_number 24937
_diffrn_reflns_theta_full 25.242
_diffrn_reflns_theta_max 27.050
_diffrn_reflns_theta_min 1.402
_exptl_absorpt_coefficient_mu 0.074
_exptl_absorpt_correction_type none
_exptl_crystal_colour colourless
_exptl_crystal_density_diffrn 1.237
_exptl_crystal_description plate
_exptl_crystal_F_000 628
_exptl_crystal_size_max 0.420
_exptl_crystal_size_mid 0.210
_exptl_crystal_size_min 0.060
_refine_diff_density_max 0.300
_refine_diff_density_min -0.401
_refine_ls_extinction_method none
_refine_ls_goodness_of_fit_ref 1.062
_refine_ls_hydrogen_treatment constr
_refine_ls_matrix_type full
_refine_ls_number_parameters 417
_refine_ls_number_reflns 6897
_refine_ls_number_restraints 0
_refine_ls_restrained_S_all 1.062
_refine_ls_R_factor_all 0.0779
_refine_ls_R_factor_gt 0.0422
_refine_ls_shift/su_max 0.001
_refine_ls_shift/su_mean 0.000
_refine_ls_structure_factor_coef Fsqd
_refine_ls_weighting_details 'w = 1/[\s^2^(Fo^2^)+(0.0481P)^2^+0.7053P] where P=(Fo^2^+2Fc^2^)/3'
_refine_ls_weighting_scheme calc
_refine_ls_wR_factor_gt 0.0970
_refine_ls_wR_factor_ref 0.1232
_reflns_number_gt 4770
_reflns_number_total 6897
_reflns_threshold_expression I>2\s(I)
_cod_data_source_file ly3017sup1.cif
_cod_data_source_block II
_cod_database_code 2020075
_shelx_space_group_comment
;
The symmetry employed for this shelxl refinement is uniquely defined
by the following loop, which should always be used as a source of
symmetry information in preference to the above space-group names.
They are only intended as comments.
;
_shelx_estimated_absorpt_t_min 0.970
_shelx_estimated_absorpt_t_max 0.996
_shelxl_version_number .2013

loop_
_space_group_symop_operation_xyz
'x, y, z'
'-x, -y, -z'

loop_
_atom_site_type_symbol
_atom_site_label
_atom_site_fract_x
_atom_site_fract_y
_atom_site_fract_z
_atom_site_U_iso_or_equiv
_atom_site_adp_type
_atom_site_calc_flag
_atom_site_occupancy
O O1 0.91912(11) 0.02680(12) 0.37774(8) 0.0227(3) Uani d 1
H H1 0.9519 0.0880 0.3516 0.034 Uiso calc 1
O O2 1.06975(12) 0.47170(12) 0.08365(8) 0.0265(3) Uani d 1
H H2 1.0266 0.4190 0.1128 0.040 Uiso calc 1
C C1 0.78357(16) -0.04444(16) 0.33815(11) 0.0205(3) Uani d 1
C C2 0.73848(16) -0.15549(17) 0.38928(11) 0.0202(3) Uani d 1
C C3 0.79737(17) -0.13275(18) 0.47891(11) 0.0230(4) Uani d 1
H H3 0.8625 -0.0480 0.5088 0.028 Uiso calc 1
C C4 0.76111(18) -0.23379(19) 0.52465(12) 0.0270(4) Uani d 1
H H4 0.8019 -0.2177 0.5857 0.032 Uiso calc 1
C C5 0.66618(18) -0.35769(18) 0.48222(12) 0.0284(4) Uani d 1
H H5 0.6430 -0.4269 0.5136 0.034 Uiso calc 1
C C6 0.60540(19) -0.38014(19) 0.39405(13) 0.0297(4) Uani d 1
H H6 0.5386 -0.4641 0.3650 0.036 Uiso calc 1
C C7 0.64235(18) -0.27933(18) 0.34790(12) 0.0260(4) Uani d 1
H H7 0.6010 -0.2957 0.2870 0.031 Uiso calc 1
C C8 0.77499(17) -0.10848(16) 0.23483(11) 0.0219(4) Uani d 1
C C9 0.88058(19) -0.14266(18) 0.20119(12) 0.0269(4) Uani d 1
H H9 0.9570 -0.1278 0.2425 0.032 Uiso calc 1
C C10 0.8760(2) -0.19838(19) 0.10776(13) 0.0325(4) Uani d 1
H H10 0.9492 -0.2211 0.0854 0.039 Uiso calc 1
C C11 0.7645(2) -0.22083(19) 0.04717(12) 0.0322(4) Uani d 1
H H11 0.7614 -0.2581 -0.0169 0.039 Uiso calc 1
C C12 0.65801(19) -0.18887(18) 0.08016(12) 0.0285(4) Uani d 1
H H12 0.5812 -0.2051 0.0388 0.034 Uiso calc 1
C C13 0.66266(18) -0.13312(17) 0.17361(12) 0.0244(4) Uani d 1
H H13 0.5889 -0.1117 0.1959 0.029 Uiso calc 1
C C14 0.70294(17) 0.05302(17) 0.35398(11) 0.0207(4) Uani d 1
C C15 0.57926(17) 0.01426(18) 0.38313(11) 0.0241(4) Uani d 1
H H15 0.5456 -0.0729 0.3938 0.029 Uiso calc 1
C C16 0.50381(18) 0.09926(19) 0.39705(13) 0.0292(4) Uani d 1
H H16 0.4192 0.0696 0.4159 0.035 Uiso calc 1
C C17 0.55221(19) 0.2270(2) 0.38345(14) 0.0329(4) Uani d 1
H H17 0.5019 0.2864 0.3939 0.040 Uiso calc 1
C C18 0.67478(19) 0.2679(2) 0.35452(13) 0.0311(4) Uani d 1
H H18 0.7082 0.3562 0.3458 0.037 Uiso calc 1
C C19 0.75041(17) 0.18251(18) 0.33785(11) 0.0233(4) Uani d 1
C C20 0.87891(17) 0.23605(17) 0.30277(12) 0.0226(4) Uani d 1
C C21 0.89420(18) 0.18678(18) 0.21163(12) 0.0252(4) Uani d 1
H H21 0.8228 0.1168 0.1712 0.030 Uiso calc 1
C C22 1.01248(18) 0.23859(18) 0.17909(12) 0.0252(4) Uani d 1
H H22 1.0209 0.2039 0.1166 0.030 Uiso calc 1
C C23 1.11846(17) 0.34044(17) 0.23674(11) 0.0215(4) Uani d 1
C C24 1.10365(17) 0.38995(17) 0.32805(11) 0.0235(4) Uani d 1
H H24 1.1755 0.4592 0.3686 0.028 Uiso calc 1
C C25 0.98506(18) 0.33920(17) 0.36036(12) 0.0245(4) Uani d 1
H H25 0.9761 0.3752 0.4225 0.029 Uiso calc 1
C C26 1.24778(17) 0.38965(17) 0.20218(11) 0.0219(4) Uani d 1
C C27 1.33664(18) 0.32134(18) 0.21158(12) 0.0260(4) Uani d 1
H H27 1.3133 0.2493 0.2405 0.031 Uiso calc 1
C C28 1.45814(18) 0.35536(19) 0.18003(12) 0.0278(4) Uani d 1
H H28 1.5169 0.3068 0.1867 0.033 Uiso calc 1
C C29 1.49255(18) 0.46071(18) 0.13877(12) 0.0263(4) Uani d 1
H H29 1.5758 0.4858 0.1173 0.032 Uiso calc 1
C C30 1.40527(17) 0.52982(17) 0.12870(11) 0.0231(4) Uani d 1
H H30 1.4302 0.6024 0.1004 0.028 Uiso calc 1
C C31 1.28224(16) 0.49606(16) 0.15881(11) 0.0205(3) Uani d 1
C C32 1.18414(16) 0.57055(17) 0.14361(11) 0.0215(4) Uani d 1
C C33 1.23820(17) 0.67885(17) 0.09180(12) 0.0230(4) Uani d 1
C C34 1.24034(17) 0.63633(19) -0.00253(12) 0.0258(4) Uani d 1
H H34 1.2107 0.5422 -0.0326 0.031 Uiso calc 1
C C35 1.28534(18) 0.7300(2) -0.05295(13) 0.0304(4) Uani d 1
H H35 1.2846 0.6997 -0.1174 0.036 Uiso calc 1
C C36 1.33125(19) 0.8669(2) -0.00979(14) 0.0357(5) Uani d 1
H H36 1.3632 0.9309 -0.0443 0.043 Uiso calc 1
C C37 1.3304(2) 0.9102(2) 0.08324(15) 0.0381(5) Uani d 1
H H37 1.3620 1.0044 0.1131 0.046 Uiso calc 1
C C38 1.28361(19) 0.81697(18) 0.13414(14) 0.0314(4) Uani d 1
H H38 1.2827 0.8481 0.1983 0.038 Uiso calc 1
C C39 1.14709(18) 0.63143(17) 0.23614(12) 0.0237(4) Uani d 1
C C40 1.24512(19) 0.70117(18) 0.31144(12) 0.0289(4) Uani d 1
H H40 1.3347 0.7105 0.3050 0.035 Uiso calc 1
C C41 1.2132(2) 0.75716(19) 0.39576(13) 0.0346(5) Uani d 1
H H41 1.2810 0.8052 0.4465 0.042 Uiso calc 1
C C42 1.0828(2) 0.7434(2) 0.40627(14) 0.0360(5) Uani d 1
H H42 1.0609 0.7818 0.4641 0.043 Uiso calc 1
C C43 0.9852(2) 0.6737(2) 0.33233(14) 0.0356(5) Uani d 1
H H43 0.8955 0.6631 0.3395 0.043 Uiso calc 1
C C44 1.01695(19) 0.61857(19) 0.24721(13) 0.0288(4) Uani d 1
H H44 0.9490 0.5719 0.1964 0.035 Uiso calc 1

loop_
_atom_site_aniso_label
_atom_site_aniso_U_11
_atom_site_aniso_U_22
_atom_site_aniso_U_33
_atom_site_aniso_U_12
_atom_site_aniso_U_13
_atom_site_aniso_U_23
O1 0.0206(6) 0.0248(6) 0.0244(6) 0.0062(5) 0.0027(5) 0.0120(5)
O2 0.0228(6) 0.0298(7) 0.0246(6) 0.0023(5) 0.0017(5) 0.0124(5)
C1 0.0209(9) 0.0226(8) 0.0197(8) 0.0075(7) 0.0026(7) 0.0085(7)
C2 0.0204(8) 0.0238(8) 0.0210(8) 0.0108(7) 0.0063(7) 0.0094(7)
C3 0.0240(9) 0.0262(9) 0.0216(9) 0.0105(7) 0.0043(7) 0.0084(7)
C4 0.0286(10) 0.0354(10) 0.0241(9) 0.0150(8) 0.0058(7) 0.0149(8)
C5 0.0333(10) 0.0295(9) 0.0304(10) 0.0132(8) 0.0114(8) 0.0178(8)
C6 0.0320(10) 0.0259(9) 0.0308(10) 0.0063(8) 0.0068(8) 0.0106(8)
C7 0.0279(10) 0.0282(9) 0.0221(9) 0.0076(8) 0.0030(7) 0.0092(7)
C8 0.0282(9) 0.0195(8) 0.0209(8) 0.0082(7) 0.0059(7) 0.0100(7)
C9 0.0321(10) 0.0295(9) 0.0251(9) 0.0141(8) 0.0069(8) 0.0123(8)
C10 0.0409(11) 0.0348(10) 0.0289(10) 0.0190(9) 0.0143(9) 0.0109(8)
C11 0.0481(12) 0.0281(9) 0.0186(9) 0.0097(9) 0.0078(8) 0.0063(7)
C12 0.0338(10) 0.0263(9) 0.0224(9) 0.0042(8) 0.0009(8) 0.0091(7)
C13 0.0257(9) 0.0255(9) 0.0232(9) 0.0069(7) 0.0048(7) 0.0102(7)
C14 0.0233(9) 0.0255(8) 0.0154(8) 0.0096(7) 0.0026(6) 0.0076(7)
C15 0.0255(9) 0.0281(9) 0.0216(9) 0.0096(7) 0.0044(7) 0.0110(7)
C16 0.0259(10) 0.0393(10) 0.0300(10) 0.0151(8) 0.0101(8) 0.0163(8)
C17 0.0346(11) 0.0405(11) 0.0379(11) 0.0234(9) 0.0143(9) 0.0200(9)
C18 0.0358(11) 0.0318(10) 0.0362(11) 0.0166(9) 0.0125(8) 0.0196(8)
C19 0.0257(9) 0.0290(9) 0.0201(8) 0.0119(8) 0.0056(7) 0.0114(7)
C20 0.0266(9) 0.0249(8) 0.0255(9) 0.0134(7) 0.0076(7) 0.0164(7)
C21 0.0273(9) 0.0261(9) 0.0229(9) 0.0058(7) 0.0020(7) 0.0120(7)
C22 0.0318(10) 0.0284(9) 0.0166(8) 0.0083(8) 0.0061(7) 0.0100(7)
C23 0.0262(9) 0.0229(8) 0.0213(8) 0.0111(7) 0.0058(7) 0.0124(7)
C24 0.0279(9) 0.0224(8) 0.0216(8) 0.0073(7) 0.0027(7) 0.0101(7)
C25 0.0344(10) 0.0244(9) 0.0203(8) 0.0132(8) 0.0090(7) 0.0105(7)
C26 0.0248(9) 0.0242(8) 0.0165(8) 0.0077(7) 0.0021(7) 0.0058(7)
C27 0.0311(10) 0.0297(9) 0.0227(9) 0.0126(8) 0.0058(7) 0.0131(7)
C28 0.0282(10) 0.0347(10) 0.0255(9) 0.0167(8) 0.0040(8) 0.0089(8)
C29 0.0227(9) 0.0333(10) 0.0229(9) 0.0094(8) 0.0052(7) 0.0070(7)
C30 0.0241(9) 0.0240(8) 0.0203(8) 0.0059(7) 0.0032(7) 0.0070(7)
C31 0.0222(9) 0.0215(8) 0.0166(8) 0.0061(7) 0.0027(6) 0.0042(6)
C32 0.0208(9) 0.0217(8) 0.0227(8) 0.0064(7) 0.0039(7) 0.0081(7)
C33 0.0204(9) 0.0258(9) 0.0273(9) 0.0092(7) 0.0043(7) 0.0130(7)
C34 0.0217(9) 0.0307(9) 0.0286(9) 0.0097(8) 0.0051(7) 0.0129(8)
C35 0.0261(10) 0.0432(11) 0.0296(10) 0.0138(8) 0.0061(8) 0.0205(9)
C36 0.0308(11) 0.0380(11) 0.0459(12) 0.0092(9) 0.0065(9) 0.0286(10)
C37 0.0416(12) 0.0269(10) 0.0478(13) 0.0079(9) 0.0062(10) 0.0181(9)
C38 0.0360(11) 0.0263(9) 0.0334(10) 0.0089(8) 0.0073(8) 0.0118(8)
C39 0.0288(9) 0.0222(8) 0.0261(9) 0.0115(7) 0.0082(7) 0.0124(7)
C40 0.0320(10) 0.0249(9) 0.0285(9) 0.0070(8) 0.0085(8) 0.0073(7)
C41 0.0478(13) 0.0268(9) 0.0284(10) 0.0105(9) 0.0092(9) 0.0071(8)
C42 0.0583(14) 0.0310(10) 0.0304(10) 0.0243(10) 0.0218(10) 0.0139(8)
C43 0.0422(12) 0.0422(11) 0.0409(12) 0.0277(10) 0.0212(10) 0.0236(10)
C44 0.0331(10) 0.0340(10) 0.0302(10) 0.0189(8) 0.0087(8) 0.0174(8)

loop_
_atom_type_symbol
_atom_type_description
_atom_type_scat_dispersion_real
_atom_type_scat_dispersion_imag
_atom_type_scat_source
C C 0.0033 0.0016 'International Tables Vol C Tables 4.2.6.8 and 6.1.1.4'
H H 0.0000 0.0000 'International Tables Vol C Tables 4.2.6.8 and 6.1.1.4'
O O 0.0106 0.0060 'International Tables Vol C Tables 4.2.6.8 and 6.1.1.4'

loop_
_geom_angle_atom_site_label_1
_geom_angle_atom_site_label_2
_geom_angle_atom_site_label_3
_geom_angle
C1 O1 H1 109.5
C32 O2 H2 109.5
O1 C1 C8 109.98(13)
O1 C1 C2 103.80(12)
C8 C1 C2 110.30(13)
O1 C1 C14 110.11(13)
C8 C1 C14 110.49(13)
C2 C1 C14 111.97(13)
C7 C2 C3 118.71(15)
C7 C2 C1 121.79(14)
C3 C2 C1 119.49(15)
C4 C3 C2 120.11(16)
C4 C3 H3 119.9
C2 C3 H3 119.9
C5 C4 C3 120.67(16)
C5 C4 H4 119.7
C3 C4 H4 119.7
C6 C5 C4 119.60(16)
C6 C5 H5 120.2
C4 C5 H5 120.2
C5 C6 C7 119.77(17)
C5 C6 H6 120.1
C7 C6 H6 120.1
C2 C7 C6 121.11(16)
C2 C7 H7 119.4
C6 C7 H7 119.4
C9 C8 C13 118.93(16)
C9 C8 C1 119.78(15)
C13 C8 C1 121.30(16)
C8 C9 C10 120.78(17)
C8 C9 H9 119.6
C10 C9 H9 119.6
C11 C10 C9 119.89(19)
C11 C10 H10 120.1
C9 C10 H10 120.1
C12 C11 C10 119.78(17)
C12 C11 H11 120.1
C10 C11 H11 120.1
C11 C12 C13 120.31(17)
C11 C12 H12 119.8
C13 C12 H12 119.8
C12 C13 C8 120.31(17)
C12 C13 H13 119.8
C8 C13 H13 119.8
C15 C14 C19 118.04(16)
C15 C14 C1 120.63(15)
C19 C14 C1 121.32(15)
C16 C15 C14 121.93(16)
C16 C15 H15 119.0
C14 C15 H15 119.0
C17 C16 C15 119.75(17)
C17 C16 H16 120.1
C15 C16 H16 120.1
C16 C17 C18 119.42(18)
C16 C17 H17 120.3
C18 C17 H17 120.3
C17 C18 C19 121.61(17)
C17 C18 H18 119.2
C19 C18 H18 119.2
C18 C19 C14 119.21(16)
C18 C19 C20 116.67(15)
C14 C19 C20 124.12(15)
C21 C20 C25 118.32(16)
C21 C20 C19 121.11(16)
C25 C20 C19 120.55(15)
C22 C21 C20 120.85(16)
C22 C21 H21 119.6
C20 C21 H21 119.6
C23 C22 C21 120.75(16)
C23 C22 H22 119.6
C21 C22 H22 119.6
C22 C23 C24 118.60(16)
C22 C23 C26 120.12(15)
C24 C23 C26 121.19(15)
C25 C24 C23 120.68(16)
C25 C24 H24 119.7
C23 C24 H24 119.7
C24 C25 C20 120.79(16)
C24 C25 H25 119.6
C20 C25 H25 119.6
C27 C26 C31 118.95(16)
C27 C26 C23 116.65(15)
C31 C26 C23 124.37(15)
C28 C27 C26 121.94(16)
C28 C27 H27 119.0
C26 C27 H27 119.0
C29 C28 C27 119.07(17)
C29 C28 H28 120.5
C27 C28 H28 120.5
C28 C29 C30 119.81(16)
C28 C29 H29 120.1
C30 C29 H29 120.1
C29 C30 C31 121.98(16)
C29 C30 H30 119.0
C31 C30 H30 119.0
C30 C31 C26 118.24(16)
C30 C31 C32 121.24(14)
C26 C31 C32 120.52(15)
O2 C32 C39 111.03(13)
O2 C32 C33 105.33(13)
C39 C32 C33 111.39(14)
O2 C32 C31 106.96(13)
C39 C32 C31 109.60(13)
C33 C32 C31 112.38(14)
C38 C33 C34 118.40(16)
C38 C33 C32 123.25(16)
C34 C33 C32 118.35(15)
C35 C34 C33 120.69(17)
C35 C34 H34 119.7
C33 C34 H34 119.7
C36 C35 C34 120.26(18)
C36 C35 H35 119.9
C34 C35 H35 119.9
C37 C36 C35 119.66(17)
C37 C36 H36 120.2
C35 C36 H36 120.2
C36 C37 C38 120.44(19)
C36 C37 H37 119.8
C38 C37 H37 119.8
C33 C38 C37 120.54(18)
C33 C38 H38 119.7
C37 C38 H38 119.7
C44 C39 C40 118.76(17)
C44 C39 C32 121.34(16)
C40 C39 C32 119.90(16)
C41 C40 C39 120.62(19)
C41 C40 H40 119.7
C39 C40 H40 119.7
C42 C41 C40 120.23(19)
C42 C41 H41 119.9
C40 C41 H41 119.9
C43 C42 C41 119.52(18)
C43 C42 H42 120.2
C41 C42 H42 120.2
C42 C43 C44 120.46(19)
C42 C43 H43 119.8
C44 C43 H43 119.8
C39 C44 C43 120.42(18)
C39 C44 H44 119.8
C43 C44 H44 119.8

loop_
_geom_bond_atom_site_label_1
_geom_bond_atom_site_label_2
_geom_bond_distance
O1 C1 1.436(2)
O1 H1 0.8400
O2 C32 1.441(2)
O2 H2 0.8400
C1 C8 1.535(2)
C1 C2 1.540(2)
C1 C14 1.542(2)
C2 C7 1.385(2)
C2 C3 1.393(2)
C3 C4 1.388(2)
C3 H3 0.9500
C4 C5 1.383(3)
C4 H4 0.9500
C5 C6 1.381(3)
C5 H5 0.9500
C6 C7 1.391(2)
C6 H6 0.9500
C7 H7 0.9500
C8 C9 1.385(3)
C8 C13 1.393(2)
C9 C10 1.389(3)
C9 H9 0.9500
C10 C11 1.386(3)
C10 H10 0.9500
C11 C12 1.380(3)
C11 H11 0.9500
C12 C13 1.389(2)
C12 H12 0.9500
C13 H13 0.9500
C14 C15 1.394(2)
C14 C19 1.412(2)
C15 C16 1.388(3)
C15 H15 0.9500
C16 C17 1.379(3)
C16 H16 0.9500
C17 C18 1.384(3)
C17 H17 0.9500
C18 C19 1.395(3)
C18 H18 0.9500
C19 C20 1.501(2)
C20 C21 1.393(2)
C20 C25 1.393(2)
C21 C22 1.389(2)
C21 H21 0.9500
C22 C23 1.387(2)
C22 H22 0.9500
C23 C24 1.394(2)
C23 C26 1.497(2)
C24 C25 1.387(2)
C24 H24 0.9500
C25 H25 0.9500
C26 C27 1.392(2)
C26 C31 1.411(2)
C27 C28 1.386(3)
C27 H27 0.9500
C28 C29 1.380(2)
C28 H28 0.9500
C29 C30 1.387(2)
C29 H29 0.9500
C30 C31 1.391(2)
C30 H30 0.9500
C31 C32 1.545(2)
C32 C39 1.529(2)
C32 C33 1.537(2)
C33 C38 1.389(2)
C33 C34 1.394(2)
C34 C35 1.387(2)
C34 H34 0.9500
C35 C36 1.380(3)
C35 H35 0.9500
C36 C37 1.374(3)
C36 H36 0.9500
C37 C38 1.393(3)
C37 H37 0.9500
C38 H38 0.9500
C39 C44 1.386(3)
C39 C40 1.393(3)
C40 C41 1.386(3)
C40 H40 0.9500
C41 C42 1.385(3)
C41 H41 0.9500
C42 C43 1.377(3)
C42 H42 0.9500
C43 C44 1.392(3)
C43 H43 0.9500
C44 H44 0.9500

loop_
_geom_hbond_atom_site_label_D
_geom_hbond_atom_site_label_H
_geom_hbond_atom_site_label_A
_geom_hbond_site_symmetry_A
_geom_hbond_distance_DH
_geom_hbond_distance_HA
_geom_hbond_distance_DA
_geom_hbond_angle_DHA
C41 H41 Cg3 2_755 0.95 2.56 3.407(2) 149.2
O1 H1 Cg4 . 0.84 2.66 3.481(2) 166.0
O2 H2 Cg4 . 0.84 3.00 3.773(2) 153.0
C11 H11 Cg5 2_766 0.95 2.77 3.622(2) 149.5

loop_
_geom_torsion_atom_site_label_1
_geom_torsion_atom_site_label_2
_geom_torsion_atom_site_label_3
_geom_torsion_atom_site_label_4
_geom_torsion
O1 C1 C2 C7 -149.79(16)
C8 C1 C2 C7 -32.0(2)
C14 C1 C2 C7 91.47(19)
O1 C1 C2 C3 28.8(2)
C8 C1 C2 C3 146.61(16)
C14 C1 C2 C3 -89.91(18)
C7 C2 C3 C4 1.0(3)
C1 C2 C3 C4 -177.66(16)
C2 C3 C4 C5 -0.2(3)
C3 C4 C5 C6 -1.1(3)
C4 C5 C6 C7 1.5(3)
C3 C2 C7 C6 -0.5(3)
C1 C2 C7 C6 178.09(17)
C5 C6 C7 C2 -0.7(3)
O1 C1 C8 C9 26.9(2)
C2 C1 C8 C9 -87.03(18)
C14 C1 C8 C9 148.64(15)
O1 C1 C8 C13 -153.07(14)
C2 C1 C8 C13 93.03(18)
C14 C1 C8 C13 -31.3(2)
C13 C8 C9 C10 1.1(2)
C1 C8 C9 C10 -178.80(15)
C8 C9 C10 C11 -0.3(3)
C9 C10 C11 C12 -0.6(3)
C10 C11 C12 C13 0.6(3)
C11 C12 C13 C8 0.2(3)
C9 C8 C13 C12 -1.1(2)
C1 C8 C13 C12 178.82(15)
O1 C1 C14 C15 -135.35(15)
C8 C1 C14 C15 102.96(17)
C2 C1 C14 C15 -20.4(2)
O1 C1 C14 C19 45.9(2)
C8 C1 C14 C19 -75.81(19)
C2 C1 C14 C19 160.82(15)
C19 C14 C15 C16 -0.5(2)
C1 C14 C15 C16 -179.32(15)
C14 C15 C16 C17 -1.1(3)
C15 C16 C17 C18 1.1(3)
C16 C17 C18 C19 0.6(3)
C17 C18 C19 C14 -2.3(3)
C17 C18 C19 C20 177.39(17)
C15 C14 C19 C18 2.2(2)
C1 C14 C19 C18 -179.03(16)
C15 C14 C19 C20 -177.47(15)
C1 C14 C19 C20 1.3(2)
C18 C19 C20 C21 -107.1(2)
C14 C19 C20 C21 72.5(2)
C18 C19 C20 C25 71.2(2)
C14 C19 C20 C25 -109.2(2)
C25 C20 C21 C22 0.4(2)
C19 C20 C21 C22 178.70(16)
C20 C21 C22 C23 0.2(3)
C21 C22 C23 C24 -0.1(2)
C21 C22 C23 C26 176.45(16)
C22 C23 C24 C25 -0.5(2)
C26 C23 C24 C25 -177.08(15)
C23 C24 C25 C20 1.1(3)
C21 C20 C25 C24 -1.0(2)
C19 C20 C25 C24 -179.38(15)
C22 C23 C26 C27 -88.5(2)
C24 C23 C26 C27 88.0(2)
C22 C23 C26 C31 89.3(2)
C24 C23 C26 C31 -94.2(2)
C31 C26 C27 C28 0.4(3)
C23 C26 C27 C28 178.33(16)
C26 C27 C28 C29 0.5(3)
C27 C28 C29 C30 -0.6(3)
C28 C29 C30 C31 -0.2(3)
C29 C30 C31 C26 1.1(2)
C29 C30 C31 C32 -177.60(15)
C27 C26 C31 C30 -1.2(2)
C23 C26 C31 C30 -178.96(16)
C27 C26 C31 C32 177.57(15)
C23 C26 C31 C32 -0.2(2)
C30 C31 C32 O2 116.19(16)
C26 C31 C32 O2 -62.51(18)
C30 C31 C32 C39 -123.35(16)
C26 C31 C32 C39 57.95(19)
C30 C31 C32 C33 1.1(2)
C26 C31 C32 C33 -177.63(15)
O2 C32 C33 C38 138.10(17)
C39 C32 C33 C38 17.6(2)
C31 C32 C33 C38 -105.79(19)
O2 C32 C33 C34 -41.1(2)
C39 C32 C33 C34 -161.62(15)
C31 C32 C33 C34 74.96(19)
C38 C33 C34 C35 -0.7(3)
C32 C33 C34 C35 178.54(16)
C33 C34 C35 C36 1.3(3)
C34 C35 C36 C37 -0.9(3)
C35 C36 C37 C38 0.0(3)
C34 C33 C38 C37 -0.2(3)
C32 C33 C38 C37 -179.45(17)
C36 C37 C38 C33 0.6(3)
O2 C32 C39 C44 -16.5(2)
C33 C32 C39 C44 100.55(18)
C31 C32 C39 C44 -134.45(16)
O2 C32 C39 C40 163.33(14)
C33 C32 C39 C40 -79.62(19)
C31 C32 C39 C40 45.4(2)
C44 C39 C40 C41 -0.3(3)
C32 C39 C40 C41 179.89(15)
C39 C40 C41 C42 0.5(3)
C40 C41 C42 C43 0.0(3)
C41 C42 C43 C44 -0.7(3)
C40 C39 C44 C43 -0.5(2)
C32 C39 C44 C43 179.37(15)
C42 C43 C44 C39 1.0(3)

_cod_database_fobs_code 2020075
